data_7202430
loop_
_publ_author_name
'Capacci-Daniel, Christina'
'Dehghan, Shoaleh'
'Wurster, Victoria M.'
'Basile, Joseph A.'
'Hiremath, Rupa'
'Sarjeant, Amy A.'
'Swift, Jennifer A.'

_publ_section_title
;
 Halogen/methyl exchange in a series of isostructural
 1,3-bis(m-dihalophenyl)ureas
;
_journal_issue 12
_journal_name_full CrystEngComm
_journal_page_first 1875
_journal_paper_doi 10.1039/b812138a
_journal_volume 10
_journal_year 2008
_chemical_formula_moiety 'C13 H10 Cl2 N2 O'
_chemical_formula_sum 'C13 H10 Cl2 N2 O'
_chemical_formula_weight 281.13
_chemical_melting_point 244.7
_chemical_name_common mClPU
_chemical_name_systematic 1,3-bis(m-chlorophenyl)urea
_space_group_IT_number 18
_symmetry_cell_setting orthorhombic
_symmetry_Int_Tables_number 18
_symmetry_space_group_name_Hall 'P 2 2ab'
_symmetry_space_group_name_H-M 'P 21 21 2'
_atom_sites_solution_hydrogens geom
_atom_sites_solution_primary direct
_atom_sites_solution_secondary difmap
_audit_creation_method SHELXL-97
_cell_angle_alpha 90.00
_cell_angle_beta 90.00
_cell_angle_gamma 90.00
_cell_formula_units_Z 2
_cell_length_a 9.5880(8)
_cell_length_b 14.3214(11)
_cell_length_c 4.5653(4)
_cell_measurement_reflns_used 4966
_cell_measurement_temperature 173(2)
_cell_measurement_theta_max 28.320
_cell_measurement_theta_min 2.557
_cell_volume 626.88(9)
_computing_cell_refinement 'SAINT, Siemens'
_computing_data_collection 'SMART, Siemens'
_computing_data_reduction 'SAINT, Siemens'
_computing_molecular_graphics 'X-SEED, L.Barbour(1999); http://x-seed.net/'
_computing_structure_refinement 'SHELXL-97 (Sheldrick, 1997)'
_computing_structure_solution 'SHELXS-97 (Sheldrick, 1990)'
_diffrn_ambient_temperature 173(2)
_diffrn_measured_fraction_theta_full 0.993
_diffrn_measured_fraction_theta_max 0.993
_diffrn_measurement_device_type 'SMART platform CCD, Siemens'
_diffrn_measurement_method 'omega scans'
_diffrn_radiation_monochromator graphite
_diffrn_radiation_source 'fine-focus sealed tube'
_diffrn_radiation_type MoK\a
_diffrn_radiation_wavelength 0.71073
_diffrn_reflns_av_R_equivalents 0.0238
_diffrn_reflns_av_sigmaI/netI 0.0175
_diffrn_reflns_limit_h_max 12
_diffrn_reflns_limit_h_min -12
_diffrn_reflns_limit_k_max 17
_diffrn_reflns_limit_k_min -18
_diffrn_reflns_limit_l_max 5
_diffrn_reflns_limit_l_min -6
_diffrn_reflns_number 5490
_diffrn_reflns_theta_full 27.98
_diffrn_reflns_theta_max 27.98
_diffrn_reflns_theta_min 2.56
_exptl_absorpt_coefficient_mu 0.505
_exptl_absorpt_correction_T_max 0.9512
_exptl_absorpt_correction_T_min 0.8430
_exptl_absorpt_correction_type multi-scan
_exptl_absorpt_process_details 'SADABS, G. Sheldrick (1999)'
_exptl_crystal_colour colorless
_exptl_crystal_density_diffrn 1.489
_exptl_crystal_density_method 'not measured'
_exptl_crystal_description needles
_exptl_crystal_F_000 288
_exptl_crystal_recrystallization_method ethanol
_exptl_crystal_size_max 0.35
_exptl_crystal_size_mid 0.25
_exptl_crystal_size_min 0.10
_refine_diff_density_max 0.258
_refine_diff_density_min -0.204
_refine_diff_density_rms 0.040
_refine_ls_abs_structure_details 'Flack H D (1983), Acta Cryst. A39, 876-881'
_refine_ls_abs_structure_Flack 0.007(7)
_refine_ls_extinction_method none
_refine_ls_goodness_of_fit_ref 1.050
_refine_ls_hydrogen_treatment mixed
_refine_ls_matrix_type full
_refine_ls_number_parameters 87
_refine_ls_number_reflns 1483
_refine_ls_number_restraints 0
_refine_ls_restrained_S_all 1.050
_refine_ls_R_factor_all 0.0277
_refine_ls_R_factor_gt 0.0263
_refine_ls_shift/su_max 0.000
_refine_ls_shift/su_mean 0.000
_refine_ls_structure_factor_coef Fsqd
_refine_ls_weighting_details 'calc w=1/[\s^2^(Fo^2^)+(0.0398P)^2^+0.1283P] where P=(Fo^2^+2Fc^2^)/3'
_refine_ls_weighting_scheme calc
_refine_ls_wR_factor_gt 0.0707
_refine_ls_wR_factor_ref 0.0715
_reflns_number_gt 1425
_reflns_number_total 1483
_reflns_threshold_expression >2sigma(I)
_cod_data_source_file b812138a.txt
_cod_data_source_block mClPU
_cod_database_code 7202430

loop_
_symmetry_equiv_pos_as_xyz
'x, y, z'
'-x, -y, z'
'x+1/2, -y+1/2, -z'
'-x+1/2, y+1/2, -z'

loop_
_atom_site_label
_atom_site_type_symbol
_atom_site_fract_x
_atom_site_fract_y
_atom_site_fract_z
_atom_site_U_iso_or_equiv
_atom_site_adp_type
_atom_site_occupancy
_atom_site_symmetry_multiplicity
_atom_site_calc_flag
_atom_site_refinement_flags
_atom_site_disorder_assembly
_atom_site_disorder_group
Cl1 Cl 0.15472(5) 0.41943(3) 0.42691(12) 0.04928(15) Uani 1 1 d . . .
N1 N 0.05747(12) 0.06999(8) 0.4604(2) 0.0221(2) Uani 1 1 d . . .
O1 O 0.0000 0.0000 0.0298(3) 0.0271(3) Uani 1 2 d S . .
C3 C 0.11132(13) 0.23404(9) 0.4291(3) 0.0245(3) Uani 1 1 d . . .
H3 H 0.0418 0.2464 0.5721 0.029 Uiso 1 1 calc R . .
C2 C 0.13663(13) 0.14327(8) 0.3352(3) 0.0210(2) Uani 1 1 d . . .
C5 C 0.29065(15) 0.29061(11) 0.1015(3) 0.0337(3) Uani 1 1 d . . .
H5 H 0.3423 0.3410 0.0209 0.040 Uiso 1 1 calc R . .
C1 C 0.0000 0.0000 0.3013(4) 0.0197(3) Uani 1 2 d S . .
C7 C 0.23972(14) 0.12572(10) 0.1277(3) 0.0268(3) Uani 1 1 d . . .
H7 H 0.2581 0.0636 0.0658 0.032 Uiso 1 1 calc R . .
C4 C 0.18934(15) 0.30625(9) 0.3104(3) 0.0298(3) Uani 1 1 d . . .
C6 C 0.31539(15) 0.19964(12) 0.0119(3) 0.0338(3) Uani 1 1 d . . .
H6 H 0.3852 0.1877 -0.1309 0.041 Uiso 1 1 calc R . .
H1 H 0.0478(16) 0.0671(12) 0.636(4) 0.025(4) Uiso 1 1 d . . .

loop_
_atom_site_aniso_label
_atom_site_aniso_U_11
_atom_site_aniso_U_22
_atom_site_aniso_U_33
_atom_site_aniso_U_23
_atom_site_aniso_U_13
_atom_site_aniso_U_12
Cl1 0.0573(3) 0.01981(18) 0.0708(3) 0.00019(19) -0.0043(2) -0.00693(16)
N1 0.0312(5) 0.0211(5) 0.0138(5) -0.0001(4) 0.0014(4) -0.0050(4)
O1 0.0374(7) 0.0295(7) 0.0144(6) 0.000 0.000 -0.0106(6)
C3 0.0257(6) 0.0228(6) 0.0251(6) 0.0003(5) -0.0039(5) -0.0020(4)
C2 0.0243(6) 0.0213(6) 0.0175(5) 0.0028(4) -0.0030(5) -0.0037(4)
C5 0.0320(7) 0.0364(8) 0.0326(7) 0.0112(6) -0.0065(6) -0.0151(6)
C1 0.0218(8) 0.0204(8) 0.0169(7) 0.000 0.000 -0.0004(6)
C7 0.0266(6) 0.0304(7) 0.0235(6) -0.0005(5) 0.0007(5) -0.0033(5)
C4 0.0318(7) 0.0226(6) 0.0350(7) 0.0038(6) -0.0106(6) -0.0048(5)
C6 0.0274(6) 0.0458(9) 0.0280(7) 0.0038(6) 0.0033(5) -0.0092(6)

loop_
_atom_type_symbol
_atom_type_description
_atom_type_scat_dispersion_real
_atom_type_scat_dispersion_imag
_atom_type_scat_source
C C 0.0033 0.0016 'International Tables Vol C Tables 4.2.6.8 and 6.1.1.4'
H H 0.0000 0.0000 'International Tables Vol C Tables 4.2.6.8 and 6.1.1.4'
N N 0.0061 0.0033 'International Tables Vol C Tables 4.2.6.8 and 6.1.1.4'
O O 0.0106 0.0060 'International Tables Vol C Tables 4.2.6.8 and 6.1.1.4'
Cl Cl 0.1484 0.1585 'International Tables Vol C Tables 4.2.6.8 and 6.1.1.4'

loop_
_geom_angle_atom_site_label_1
_geom_angle_atom_site_label_2
_geom_angle_atom_site_label_3
_geom_angle
_geom_angle_site_symmetry_1
_geom_angle_site_symmetry_3
_geom_angle_publ_flag
C1 N1 C2 123.34(11) . . ?
C1 N1 H1 116.5(12) . . ?
C2 N1 H1 120.0(12) . . ?
C4 C3 C2 118.87(13) . . ?
C4 C3 H3 120.6 . . ?
C2 C3 H3 120.6 . . ?
C3 C2 C7 120.18(12) . . ?
C3 C2 N1 118.36(11) . . ?
C7 C2 N1 121.45(11) . . ?
C4 C5 C6 118.50(13) . . ?
C4 C5 H5 120.7 . . ?
C6 C5 H5 120.7 . . ?
O1 C1 N1 122.43(8) . . ?
O1 C1 N1 122.43(8) . 2 ?
N1 C1 N1 115.14(15) . 2 ?
C6 C7 C2 119.51(13) . . ?
C6 C7 H7 120.2 . . ?
C2 C7 H7 120.2 . . ?
C5 C4 C3 121.93(13) . . ?
C5 C4 Cl1 119.84(11) . . ?
C3 C4 Cl1 118.22(12) . . ?
C5 C6 C7 121.01(14) . . ?
C5 C6 H6 119.5 . . ?
C7 C6 H6 119.5 . . ?

loop_
_geom_bond_atom_site_label_1
_geom_bond_atom_site_label_2
_geom_bond_distance
_geom_bond_site_symmetry_2
_geom_bond_publ_flag
Cl1 C4 1.7379(15) . ?
N1 C1 1.3552(14) . ?
N1 C2 1.4157(15) . ?
N1 H1 0.807(19) . ?
O1 C1 1.239(2) . ?
C3 C4 1.3867(18) . ?
C3 C2 1.3901(18) . ?
C3 H3 0.9500 . ?
C2 C7 1.3918(18) . ?
C5 C4 1.379(2) . ?
C5 C6 1.386(2) . ?
C5 H5 0.9500 . ?
C1 N1 1.3552(14) 2 ?
C7 C6 1.388(2) . ?
C7 H7 0.9500 . ?
C6 H6 0.9500 . ?
